data_7003914
loop_
_publ_author_name
'Skabara, Peter J.'
'Pozo-Gonzalo, Cristina'
'Lardi\'es Miazza, Nora'
'Laguna, Mariano'
'Cerrada, Elena'
'Luquin, Asun'
'Gonz\'alez, Blanca'
'Coles, Simon J.'
'Hursthouse, Michael B.'
'Harrington, Ross W.'
'Clegg, William'

_publ_section_title
;
 Novel dithiolene complexes incorporating conjugated electroactive
 ligands
;
_journal_issue 23
_journal_name_full 'Dalton Transactions'
_journal_page_first 3070
_journal_page_last 3079
_journal_paper_doi 10.1039/b801187g
_journal_year 2008
_chemical_formula_sum 'C72 H58 Au N O4 P2 S6'
_chemical_formula_weight 1452.46
_chemical_name_systematic
;
?
;
_space_group_IT_number 2
_symmetry_cell_setting triclinic
_symmetry_space_group_name_Hall '-P 1'
_symmetry_space_group_name_H-M 'P -1'
_atom_sites_solution_hydrogens geom
_atom_sites_solution_primary direct
_atom_sites_solution_secondary difmap
_audit_creation_method SHELXL-97
_cell_angle_alpha 105.418(4)
_cell_angle_beta 100.449(4)
_cell_angle_gamma 99.858(4)
_cell_formula_units_Z 2
_cell_length_a 11.101(3)
_cell_length_b 15.888(4)
_cell_length_c 19.945(5)
_cell_measurement_reflns_used 4513
_cell_measurement_temperature 120(2)
_cell_measurement_theta_max 23.18
_cell_measurement_theta_min 2.177
_cell_volume 3244.4(15)
_computing_cell_refinement 'DENZO & COLLECT'
_computing_data_collection 'DENZO & COLLECT'
_computing_data_reduction 'DENZO & COLLECT'
_computing_publication_material 'WinGX v1.10.01'
_computing_structure_refinement 'SHELXL-97 (Sheldrick, 1997)'
_computing_structure_solution 'SHELXS-97 (Sheldrick, 1997)'
_diffrn_ambient_temperature 120(2)
_diffrn_measured_fraction_theta_full 0.986
_diffrn_measured_fraction_theta_max 0.986
_diffrn_measurement_device_type 'CCD area Detector'
_diffrn_measurement_method 'Phi and Omega Scans'
_diffrn_radiation_monochromator graphite
_diffrn_radiation_source 'fine-focus sealed tube'
_diffrn_radiation_type MoK\a
_diffrn_radiation_wavelength 0.71073
_diffrn_reflns_av_R_equivalents 0.0331
_diffrn_reflns_av_sigmaI/netI 0.0852
_diffrn_reflns_limit_h_max 12
_diffrn_reflns_limit_h_min -12
_diffrn_reflns_limit_k_max 17
_diffrn_reflns_limit_k_min -17
_diffrn_reflns_limit_l_max 21
_diffrn_reflns_limit_l_min -22
_diffrn_reflns_number 14816
_diffrn_reflns_theta_full 23.30
_diffrn_reflns_theta_max 23.30
_diffrn_reflns_theta_min 2.93
_exptl_absorpt_coefficient_mu 2.560
_exptl_absorpt_correction_T_max 1.0
_exptl_absorpt_correction_T_min 0.713576
_exptl_absorpt_correction_type multi-scan
_exptl_absorpt_process_details 'SADABS (Sheldrick, 2003)'
_exptl_crystal_colour red
_exptl_crystal_density_diffrn 1.487
_exptl_crystal_density_method 'not measured'
_exptl_crystal_description prism
_exptl_crystal_F_000 1468
_exptl_crystal_size_max 0.38
_exptl_crystal_size_mid 0.18
_exptl_crystal_size_min 0.11
_platon_squeeze_details ' ?'
_refine_diff_density_max 2.659
_refine_diff_density_min -1.364
_refine_diff_density_rms 0.123
_refine_ls_extinction_method none
_refine_ls_goodness_of_fit_ref 0.945
_refine_ls_hydrogen_treatment constr
_refine_ls_matrix_type full
_refine_ls_number_parameters 785
_refine_ls_number_reflns 9255
_refine_ls_number_restraints 0
_refine_ls_restrained_S_all 0.945
_refine_ls_R_factor_all 0.0722
_refine_ls_R_factor_gt 0.0483
_refine_ls_shift/su_max 0.029
_refine_ls_shift/su_mean 0.009
_refine_ls_structure_factor_coef Fsqd
_refine_ls_weighting_details 'calc w=1/[\s^2^(Fo^2^)+(0.0576P)^2^+0.0000P] where P=(Fo^2^+2Fc^2^)/3'
_refine_ls_weighting_scheme calc
_refine_ls_wR_factor_gt 0.1068
_refine_ls_wR_factor_ref 0.1120
_reflns_number_gt 6391
_reflns_number_total 9255
_reflns_threshold_expression >2sigma(I)
_cod_data_source_file b801187g.txt
_cod_data_source_block 16
_cod_depositor_comments
;
The following automatic conversions were performed:
'_symmetry_cell_setting' value 'Triclinic' changed to 'triclinic'
according to '/home/saulius/struct/CIF-dictionaries/cif_core.dic'
dictionary named 'cif_core.dic' version 2.4.1 from 2010-06-29.

Automatic conversion script
Id: cif_fix_enum 1527 2010-12-29 10:47:43Z saulius 
;
_cod_original_cell_volume 3244.5(13)
_cod_original_sg_symbol_H-M P-1
_cod_database_code 7003914

loop_
_symmetry_equiv_pos_as_xyz
'x, y, z'
'-x, -y, -z'

loop_
_atom_site_label
_atom_site_type_symbol
_atom_site_fract_x
_atom_site_fract_y
_atom_site_fract_z
_atom_site_U_iso_or_equiv
_atom_site_adp_type
_atom_site_occupancy
_atom_site_symmetry_multiplicity
_atom_site_calc_flag
_atom_site_refinement_flags
_atom_site_disorder_assembly
_atom_site_disorder_group
Au1 Au 0.5000 0.0000 0.5000 0.03146(15) Uani 1 2 d S . .
Au2 Au 0.5000 0.5000 0.0000 0.02946(14) Uani 1 2 d S . .
S1 S 0.3425(2) 0.03830(16) 0.42984(11) 0.0394(6) Uani 1 1 d . . .
S2 S 0.39813(19) 0.02703(15) 0.59158(11) 0.0357(5) Uani 1 1 d . . .
S3 S 0.37070(18) -0.02981(13) 0.21140(11) 0.0301(5) Uani 1 1 d . . .
S4 S 0.61367(18) 0.39044(14) -0.00172(11) 0.0339(5) Uani 1 1 d . . .
S5 S 0.39752(19) 0.45768(14) 0.08076(11) 0.0340(5) Uani 1 1 d . . .
S6 S 0.4631(2) 0.20740(14) 0.10133(12) 0.0396(5) Uani 1 1 d . . .
P1 P 0.74886(18) 0.39416(13) 0.55353(11) 0.0266(5) Uani 1 1 d . . .
P2 P 0.96719(18) 0.35234(13) 0.64181(11) 0.0266(5) Uani 1 1 d . . .
O1 O 0.1498(5) 0.2313(4) 0.8396(3) 0.0575(18) Uani 1 1 d . . .
O2 O -0.1715(5) 0.0965(3) 0.2302(3) 0.0326(13) Uani 1 1 d . . .
O3 O 0.0014(5) 0.2881(4) 0.2572(3) 0.0388(14) Uani 1 1 d . . .
O4 O 0.9391(12) 0.0704(9) -0.0270(8) 0.038(4) Uani 0.50 1 d P . .
O4' O 0.8793(13) 0.0289(9) -0.0363(8) 0.033(3) Uani 0.50 1 d P . .
N1 N 0.8861(5) 0.3873(4) 0.5864(3) 0.0284(15) Uani 1 1 d . . .
C1 C 0.5128(7) 0.0223(5) 0.6645(4) 0.031(2) Uani 1 1 d . . .
C2 C 0.3781(7) 0.0082(5) 0.3457(4) 0.0297(19) Uani 1 1 d . . .
C3 C 0.3041(7) 0.0086(5) 0.2830(4) 0.0248(18) Uani 1 1 d . . .
C4 C 0.1797(7) 0.0331(5) 0.2679(4) 0.0252(18) Uani 1 1 d . . .
C5 C 0.1304(7) 0.0784(5) 0.3226(4) 0.0319(19) Uani 1 1 d . . .
H5 H 0.1780 0.0957 0.3708 0.038 Uiso 1 1 calc R . .
C6 C 0.0141(7) 0.0987(5) 0.3088(4) 0.0290(19) Uani 1 1 d . . .
H6 H -0.0178 0.1293 0.3470 0.035 Uiso 1 1 calc R . .
C7 C -0.0561(7) 0.0739(5) 0.2383(4) 0.0306(19) Uani 1 1 d . . .
C8 C -0.2494(7) 0.0672(6) 0.1597(4) 0.041(2) Uani 1 1 d . . .
H8A H -0.2665 0.0017 0.1409 0.061 Uiso 1 1 calc R . .
H8B H -0.2066 0.0939 0.1288 0.061 Uiso 1 1 calc R . .
H8C H -0.3290 0.0858 0.1606 0.061 Uiso 1 1 calc R . .
C9 C -0.0094(8) 0.0300(6) 0.1839(4) 0.046(2) Uani 1 1 d . . .
H9 H -0.0561 0.0136 0.1357 0.055 Uiso 1 1 calc R . .
C10 C 0.1069(8) 0.0095(6) 0.1997(5) 0.048(2) Uani 1 1 d . . .
H10 H 0.1374 -0.0223 0.1613 0.058 Uiso 1 1 calc R . .
C11 C 0.5038(7) 0.0497(5) 0.7335(4) 0.0290(18) Uani 1 1 d . . .
C12 C 0.4116(7) 0.0947(5) 0.7645(4) 0.0285(18) Uani 1 1 d . . .
C13 C 0.2852(7) 0.0734(5) 0.7276(4) 0.0296(18) Uani 1 1 d . . .
H13 H 0.2567 0.0265 0.6833 0.036 Uiso 1 1 calc R . .
C14 C 0.2011(7) 0.1198(5) 0.7547(4) 0.032(2) Uani 1 1 d . . .
H14 H 0.1158 0.1047 0.7285 0.039 Uiso 1 1 calc R . .
C15 C 0.2388(7) 0.1868(6) 0.8182(5) 0.042(2) Uani 1 1 d . . .
C16 C 0.1865(10) 0.3033(8) 0.9047(6) 0.086(4) Uani 1 1 d . . .
H16A H 0.2074 0.2800 0.9450 0.129 Uiso 1 1 calc R . .
H16B H 0.1170 0.3332 0.9101 0.129 Uiso 1 1 calc R . .
H16C H 0.2603 0.3464 0.9038 0.129 Uiso 1 1 calc R . .
C17 C 0.3627(9) 0.2087(6) 0.8576(5) 0.051(3) Uani 1 1 d . . .
H17 H 0.3891 0.2545 0.9025 0.062 Uiso 1 1 calc R . .
C18 C 0.4482(7) 0.1622(5) 0.8301(4) 0.036(2) Uani 1 1 d . . .
H18 H 0.5331 0.1770 0.8568 0.043 Uiso 1 1 calc R . .
C19 C 0.5367(7) 0.3266(5) 0.0445(4) 0.0315(19) Uani 1 1 d . . .
C20 C 0.5583(7) 0.2475(5) 0.0513(4) 0.0327(19) Uani 1 1 d . . .
C21 C 0.6463(12) 0.1961(8) 0.0242(5) 0.074(2) Uani 1 1 d . . .
C22 C 0.7696(9) 0.2395(7) 0.0281(5) 0.056(3) Uani 1 1 d . A .
H22 H 0.7946 0.3032 0.0445 0.067 Uiso 1 1 calc R . .
C23 C 0.8560(11) 0.1887(8) 0.0077(5) 0.074(2) Uani 1 1 d . . .
H23 H 0.9399 0.2171 0.0101 0.088 Uiso 1 1 calc R A .
C24 C 0.8158(12) 0.0965(8) -0.0159(5) 0.074(2) Uani 1 1 d . A .
C25 C 0.8398(15) -0.0666(10) -0.0606(9) 0.035(4) Uani 0.50 1 d P A 1
H25A H 0.8101 -0.0876 -0.0232 0.052 Uiso 0.50 1 calc PR A 1
H25B H 0.9109 -0.0923 -0.0713 0.052 Uiso 0.50 1 calc PR A 1
H25C H 0.7714 -0.0855 -0.1039 0.052 Uiso 0.50 1 calc PR A 1
C25' C 1.0695(14) 0.1211(11) -0.0079(10) 0.049(5) Uani 0.50 1 d P B 2
H25D H 1.0794 0.1600 -0.0382 0.074 Uiso 0.50 1 calc PR B 2
H25E H 1.1250 0.0794 -0.0151 0.074 Uiso 0.50 1 calc PR B 2
H25F H 1.0917 0.1579 0.0425 0.074 Uiso 0.50 1 calc PR B 2
C26 C 0.6973(12) 0.0528(8) -0.0230(5) 0.074(2) Uani 1 1 d . . .
H26 H 0.6719 -0.0108 -0.0415 0.088 Uiso 1 1 calc R A .
C27 C 0.6145(11) 0.1035(6) -0.0026(4) 0.059(3) Uani 1 1 d . A .
H27 H 0.5304 0.0734 -0.0071 0.071 Uiso 1 1 calc R . .
C28 C 0.4396(6) 0.3559(5) 0.0793(4) 0.0266(18) Uani 1 1 d . . .
C29 C 0.3906(7) 0.2966(5) 0.1120(4) 0.0291(18) Uani 1 1 d . . .
C30 C 0.2919(7) 0.3008(5) 0.1522(4) 0.0264(18) Uani 1 1 d . . .
C31 C 0.1893(7) 0.3344(6) 0.1327(5) 0.040(2) Uani 1 1 d . . .
H31 H 0.1854 0.3597 0.0945 0.048 Uiso 1 1 calc R . .
C32 C 0.0921(7) 0.3326(6) 0.1669(4) 0.041(2) Uani 1 1 d . . .
H32 H 0.0229 0.3568 0.1524 0.049 Uiso 1 1 calc R . .
C33 C 0.0951(7) 0.2963(5) 0.2212(4) 0.034(2) Uani 1 1 d . . .
C34 C -0.1130(7) 0.3117(6) 0.2287(5) 0.046(2) Uani 1 1 d . . .
H34A H -0.0959 0.3762 0.2351 0.068 Uiso 1 1 calc R . .
H34B H -0.1771 0.2962 0.2542 0.068 Uiso 1 1 calc R . .
H34C H -0.1437 0.2784 0.1776 0.068 Uiso 1 1 calc R . .
C35 C 0.1975(8) 0.2635(5) 0.2440(4) 0.040(2) Uani 1 1 d . . .
H35 H 0.2015 0.2401 0.2832 0.047 Uiso 1 1 calc R . .
C36 C 0.2936(8) 0.2652(5) 0.2089(4) 0.036(2) Uani 1 1 d . . .
H36 H 0.3630 0.2414 0.2238 0.044 Uiso 1 1 calc R . .
C37 C 0.7601(7) 0.5026(5) 0.5417(4) 0.0279(18) Uani 1 1 d . . .
C38 C 0.8627(7) 0.5733(5) 0.5849(4) 0.0320(19) Uani 1 1 d . . .
H38 H 0.9252 0.5627 0.6190 0.038 Uiso 1 1 calc R . .
C39 C 0.8717(8) 0.6581(5) 0.5773(5) 0.039(2) Uani 1 1 d . . .
H39 H 0.9396 0.7059 0.6073 0.046 Uiso 1 1 calc R . .
C40 C 0.7830(7) 0.6741(6) 0.5267(4) 0.035(2) Uani 1 1 d . . .
H40 H 0.7913 0.7322 0.5211 0.042 Uiso 1 1 calc R . .
C41 C 0.6820(8) 0.6050(5) 0.4842(4) 0.033(2) Uani 1 1 d . . .
H41 H 0.6209 0.6161 0.4496 0.040 Uiso 1 1 calc R . .
C42 C 0.6693(7) 0.5207(5) 0.4915(4) 0.0270(18) Uani 1 1 d . . .
H42 H 0.5989 0.4742 0.4626 0.032 Uiso 1 1 calc R . .
C43 C 0.6843(7) 0.3144(5) 0.4670(4) 0.0281(18) Uani 1 1 d . . .
C44 C 0.7639(8) 0.2815(5) 0.4248(4) 0.033(2) Uani 1 1 d . . .
H44 H 0.8525 0.3007 0.4433 0.040 Uiso 1 1 calc R . .
C45 C 0.7170(9) 0.2227(5) 0.3579(5) 0.038(2) Uani 1 1 d . . .
H45 H 0.7728 0.2012 0.3302 0.045 Uiso 1 1 calc R . .
C46 C 0.5881(9) 0.1938(5) 0.3300(5) 0.044(2) Uani 1 1 d . . .
H46 H 0.5554 0.1519 0.2834 0.053 Uiso 1 1 calc R . .
C47 C 0.5075(8) 0.2260(5) 0.3700(4) 0.037(2) Uani 1 1 d . . .
H47 H 0.4192 0.2083 0.3500 0.045 Uiso 1 1 calc R . .
C48 C 0.5535(8) 0.2832(5) 0.4382(4) 0.038(2) Uani 1 1 d . . .
H48 H 0.4969 0.3020 0.4663 0.045 Uiso 1 1 calc R . .
C49 C 0.6418(7) 0.3818(5) 0.6094(4) 0.0288(19) Uani 1 1 d . . .
C50 C 0.5877(7) 0.2967(5) 0.6115(4) 0.036(2) Uani 1 1 d . . .
H50 H 0.5983 0.2447 0.5784 0.043 Uiso 1 1 calc R . .
C51 C 0.5187(7) 0.2876(6) 0.6615(5) 0.044(2) Uani 1 1 d . . .
H51 H 0.4821 0.2297 0.6630 0.053 Uiso 1 1 calc R . .
C52 C 0.5037(8) 0.3630(7) 0.7090(5) 0.047(2) Uani 1 1 d . . .
H52 H 0.4572 0.3568 0.7437 0.057 Uiso 1 1 calc R . .
C53 C 0.5545(8) 0.4469(6) 0.7073(5) 0.042(2) Uani 1 1 d . . .
H53 H 0.5429 0.4984 0.7405 0.051 Uiso 1 1 calc R . .
C54 C 0.6231(7) 0.4568(5) 0.6571(4) 0.035(2) Uani 1 1 d . . .
H54 H 0.6572 0.5150 0.6553 0.043 Uiso 1 1 calc R . .
C55 C 1.1118(6) 0.4362(5) 0.6874(4) 0.0250(18) Uani 1 1 d . . .
C56 C 1.1659(7) 0.4884(5) 0.6488(4) 0.0309(19) Uani 1 1 d . . .
H56 H 1.1271 0.4798 0.6002 0.037 Uiso 1 1 calc R . .
C57 C 1.2765(7) 0.5525(5) 0.6830(5) 0.034(2) Uani 1 1 d . . .
H57 H 1.3151 0.5875 0.6575 0.041 Uiso 1 1 calc R . .
C58 C 1.3308(7) 0.5659(5) 0.7534(5) 0.036(2) Uani 1 1 d . . .
H58 H 1.4060 0.6109 0.7768 0.043 Uiso 1 1 calc R . .
C59 C 1.2762(8) 0.5139(6) 0.7908(5) 0.043(2) Uani 1 1 d . . .
H59 H 1.3142 0.5236 0.8397 0.051 Uiso 1 1 calc R . .
C60 C 1.1677(7) 0.4486(5) 0.7577(4) 0.0304(19) Uani 1 1 d . . .
H60 H 1.1316 0.4123 0.7832 0.036 Uiso 1 1 calc R . .
C61 C 1.0105(7) 0.2527(5) 0.5951(4) 0.0252(18) Uani 1 1 d . . .
C62 C 0.9241(7) 0.1896(5) 0.5380(4) 0.0320(19) Uani 1 1 d . . .
H62 H 0.8398 0.1956 0.5265 0.038 Uiso 1 1 calc R . .
C63 C 0.9603(7) 0.1172(5) 0.4974(4) 0.0309(19) Uani 1 1 d . . .
H63 H 0.9009 0.0740 0.4576 0.037 Uiso 1 1 calc R . .
C64 C 1.0825(8) 0.1077(5) 0.5148(5) 0.035(2) Uani 1 1 d . . .
H64 H 1.1073 0.0585 0.4863 0.042 Uiso 1 1 calc R . .
C65 C 1.1669(8) 0.1683(5) 0.5722(5) 0.036(2) Uani 1 1 d . . .
H65 H 1.2499 0.1601 0.5846 0.043 Uiso 1 1 calc R . .
C66 C 1.1343(7) 0.2414(5) 0.6130(4) 0.0309(19) Uani 1 1 d . . .
H66 H 1.1946 0.2839 0.6528 0.037 Uiso 1 1 calc R . .
C67 C 0.8947(7) 0.3286(5) 0.7102(4) 0.0292(19) Uani 1 1 d . . .
C68 C 0.8577(7) 0.3989(6) 0.7551(4) 0.041(2) Uani 1 1 d . . .
H68 H 0.8718 0.4568 0.7491 0.049 Uiso 1 1 calc R . .
C69 C 0.8008(8) 0.3833(7) 0.8082(5) 0.049(2) Uani 1 1 d . . .
H69 H 0.7728 0.4300 0.8375 0.059 Uiso 1 1 calc R . .
C70 C 0.7844(9) 0.3003(8) 0.8187(5) 0.061(3) Uani 1 1 d . . .
H70 H 0.7473 0.2903 0.8561 0.074 Uiso 1 1 calc R . .
C71 C 0.8219(10) 0.2312(7) 0.7749(6) 0.067(3) Uani 1 1 d . . .
H71 H 0.8095 0.1736 0.7816 0.080 Uiso 1 1 calc R . .
C72 C 0.8779(8) 0.2469(6) 0.7211(5) 0.049(2) Uani 1 1 d . . .
H72 H 0.9048 0.1999 0.6915 0.058 Uiso 1 1 calc R . .

loop_
_atom_site_aniso_label
_atom_site_aniso_U_11
_atom_site_aniso_U_22
_atom_site_aniso_U_33
_atom_site_aniso_U_23
_atom_site_aniso_U_13
_atom_site_aniso_U_12
Au1 0.0269(3) 0.0427(3) 0.0341(3) 0.0188(2) 0.0094(2) 0.0191(2)
Au2 0.0175(3) 0.0306(3) 0.0438(3) 0.0141(2) 0.0117(2) 0.0059(2)
S1 0.0366(13) 0.0597(15) 0.0352(13) 0.0234(11) 0.0105(10) 0.0292(12)
S2 0.0270(12) 0.0547(15) 0.0369(13) 0.0231(11) 0.0090(10) 0.0242(11)
S3 0.0218(11) 0.0334(12) 0.0359(12) 0.0118(10) 0.0056(9) 0.0077(9)
S4 0.0193(11) 0.0326(12) 0.0554(14) 0.0172(11) 0.0148(10) 0.0083(9)
S5 0.0293(12) 0.0304(12) 0.0551(14) 0.0220(10) 0.0222(11) 0.0141(10)
S6 0.0490(14) 0.0303(13) 0.0430(14) 0.0127(11) 0.0117(11) 0.0150(11)
P1 0.0152(10) 0.0244(12) 0.0380(13) 0.0072(10) 0.0027(9) 0.0066(9)
P2 0.0150(10) 0.0255(12) 0.0400(13) 0.0104(10) 0.0051(9) 0.0078(9)
O1 0.026(3) 0.055(4) 0.074(5) -0.009(4) 0.008(3) 0.015(3)
O2 0.021(3) 0.040(3) 0.037(3) 0.013(3) 0.002(3) 0.012(3)
O3 0.036(3) 0.042(3) 0.050(4) 0.025(3) 0.020(3) 0.012(3)
O4 0.027(9) 0.030(9) 0.058(9) 0.011(8) 0.013(8) 0.011(6)
O4' 0.029(9) 0.026(9) 0.045(8) 0.004(7) 0.016(7) 0.009(6)
N1 0.016(3) 0.024(4) 0.043(4) 0.011(3) 0.005(3) 0.002(3)
C1 0.021(4) 0.044(5) 0.045(5) 0.030(4) 0.008(4) 0.020(4)
C2 0.028(5) 0.028(5) 0.036(5) 0.015(4) 0.005(4) 0.006(4)
C3 0.015(4) 0.024(5) 0.037(5) 0.008(4) 0.011(4) 0.007(3)
C4 0.016(4) 0.031(5) 0.030(5) 0.012(4) 0.004(4) 0.005(4)
C5 0.036(5) 0.026(5) 0.032(5) 0.009(4) -0.002(4) 0.014(4)
C6 0.030(5) 0.024(4) 0.035(5) 0.011(4) 0.008(4) 0.009(4)
C7 0.024(4) 0.029(5) 0.042(5) 0.015(4) 0.006(4) 0.009(4)
C8 0.021(5) 0.059(6) 0.041(5) 0.015(5) -0.001(4) 0.015(4)
C9 0.035(5) 0.071(7) 0.028(5) 0.008(5) 0.001(4) 0.026(5)
C10 0.044(6) 0.071(7) 0.034(6) 0.007(5) 0.016(5) 0.034(5)
C11 0.022(4) 0.032(5) 0.032(5) 0.010(4) 0.004(4) 0.005(4)
C12 0.019(4) 0.031(5) 0.033(5) 0.011(4) 0.004(4) 0.001(4)
C13 0.023(4) 0.025(4) 0.037(5) 0.008(4) 0.005(4) 0.000(4)
C14 0.013(4) 0.039(5) 0.043(5) 0.012(4) 0.004(4) 0.006(4)
C15 0.021(5) 0.045(6) 0.057(6) 0.006(5) 0.014(5) 0.010(4)
C16 0.049(7) 0.103(10) 0.078(9) -0.025(7) 0.012(6) 0.032(7)
C17 0.042(6) 0.054(6) 0.048(6) -0.005(5) 0.007(5) 0.020(5)
C18 0.015(4) 0.041(5) 0.045(6) 0.008(4) 0.000(4) 0.006(4)
C19 0.014(4) 0.029(5) 0.043(5) 0.006(4) 0.003(4) -0.005(3)
C20 0.028(5) 0.023(5) 0.043(5) 0.008(4) 0.000(4) 0.008(4)
C21 0.108(5) 0.103(5) 0.038(3) 0.026(3) 0.022(3) 0.086(5)
C22 0.045(6) 0.094(8) 0.054(6) 0.035(6) 0.024(5) 0.050(6)
C23 0.108(5) 0.103(5) 0.038(3) 0.026(3) 0.022(3) 0.086(5)
C24 0.108(5) 0.103(5) 0.038(3) 0.026(3) 0.022(3) 0.086(5)
C25 0.037(10) 0.027(10) 0.051(11) 0.015(8) 0.021(9) 0.018(8)
C25' 0.017(9) 0.042(11) 0.088(15) 0.014(10) 0.019(10) 0.007(8)
C26 0.108(5) 0.103(5) 0.038(3) 0.026(3) 0.022(3) 0.086(5)
C27 0.093(8) 0.059(7) 0.033(6) 0.013(5) -0.001(5) 0.050(6)
C28 0.013(4) 0.029(5) 0.036(5) 0.013(4) 0.001(4) 0.000(3)
C29 0.024(4) 0.031(5) 0.029(5) 0.007(4) 0.004(4) 0.006(4)
C30 0.019(4) 0.019(4) 0.036(5) 0.011(4) 0.002(4) -0.006(3)
C31 0.017(4) 0.055(6) 0.061(6) 0.042(5) 0.008(4) 0.003(4)
C32 0.014(4) 0.059(6) 0.059(6) 0.038(5) 0.006(4) 0.002(4)
C33 0.021(4) 0.034(5) 0.047(5) 0.014(4) 0.011(4) 0.002(4)
C34 0.029(5) 0.052(6) 0.074(7) 0.033(5) 0.026(5) 0.019(4)
C35 0.040(5) 0.048(6) 0.045(6) 0.027(5) 0.013(4) 0.021(5)
C36 0.032(5) 0.036(5) 0.051(6) 0.023(4) 0.008(4) 0.017(4)
C37 0.030(5) 0.030(5) 0.027(5) 0.006(4) 0.006(4) 0.020(4)
C38 0.022(4) 0.021(5) 0.047(5) 0.006(4) 0.000(4) 0.005(4)
C39 0.032(5) 0.026(5) 0.058(6) 0.013(4) 0.013(5) 0.004(4)
C40 0.032(5) 0.039(5) 0.048(6) 0.022(4) 0.018(4) 0.018(4)
C41 0.030(5) 0.035(5) 0.046(5) 0.023(4) 0.011(4) 0.020(4)
C42 0.015(4) 0.034(5) 0.033(5) 0.011(4) 0.007(4) 0.006(4)
C43 0.021(4) 0.024(4) 0.036(5) 0.007(4) 0.003(4) 0.005(4)
C44 0.030(5) 0.034(5) 0.043(5) 0.017(4) 0.011(4) 0.018(4)
C45 0.055(6) 0.024(5) 0.038(6) 0.009(4) 0.014(5) 0.017(5)
C46 0.058(7) 0.025(5) 0.038(6) 0.004(4) 0.002(5) -0.002(5)
C47 0.025(5) 0.032(5) 0.044(6) 0.009(4) -0.002(4) -0.004(4)
C48 0.036(5) 0.040(5) 0.033(5) 0.009(4) 0.005(4) 0.006(4)
C49 0.016(4) 0.038(5) 0.036(5) 0.014(4) 0.005(4) 0.013(4)
C50 0.019(4) 0.036(5) 0.053(6) 0.013(4) 0.005(4) 0.011(4)
C51 0.016(5) 0.048(6) 0.069(7) 0.028(5) 0.010(5) -0.007(4)
C52 0.018(5) 0.072(7) 0.051(6) 0.014(5) 0.013(4) 0.013(5)
C53 0.025(5) 0.055(6) 0.048(6) 0.009(5) 0.012(4) 0.016(5)
C54 0.023(5) 0.036(5) 0.046(5) 0.011(4) 0.004(4) 0.010(4)
C55 0.014(4) 0.020(4) 0.036(5) 0.002(4) 0.003(4) 0.005(3)
C56 0.014(4) 0.032(5) 0.047(5) 0.009(4) 0.010(4) 0.008(4)
C57 0.014(4) 0.026(5) 0.061(6) 0.009(4) 0.013(4) 0.006(4)
C58 0.010(4) 0.031(5) 0.055(6) -0.003(4) 0.003(4) 0.004(4)
C59 0.028(5) 0.045(6) 0.048(6) 0.004(5) -0.002(5) 0.019(5)
C60 0.022(4) 0.026(5) 0.038(5) 0.003(4) 0.003(4) 0.005(4)
C61 0.022(4) 0.021(4) 0.036(5) 0.013(4) 0.007(4) 0.007(4)
C62 0.021(4) 0.030(5) 0.047(5) 0.014(4) 0.004(4) 0.011(4)
C63 0.035(5) 0.011(4) 0.048(5) 0.009(4) 0.015(4) 0.004(4)
C64 0.039(5) 0.022(5) 0.053(6) 0.014(4) 0.026(5) 0.015(4)
C65 0.026(5) 0.028(5) 0.065(6) 0.022(5) 0.019(5) 0.017(4)
C66 0.019(4) 0.025(5) 0.046(5) 0.012(4) -0.001(4) 0.005(4)
C67 0.018(4) 0.025(5) 0.044(5) 0.013(4) 0.007(4) 0.000(4)
C68 0.021(5) 0.052(6) 0.048(6) 0.012(5) 0.007(4) 0.012(4)
C69 0.036(5) 0.070(7) 0.053(6) 0.022(5) 0.019(5) 0.027(5)
C70 0.044(6) 0.087(9) 0.071(7) 0.038(7) 0.035(6) 0.018(6)
C71 0.084(8) 0.056(7) 0.084(8) 0.038(6) 0.048(7) 0.018(6)
C72 0.049(6) 0.043(6) 0.057(6) 0.014(5) 0.020(5) 0.014(5)

loop_
_atom_type_symbol
_atom_type_description
_atom_type_scat_dispersion_real
_atom_type_scat_dispersion_imag
_atom_type_scat_source
C C 0.0033 0.0016 'International Tables Vol C Tables 4.2.6.8 and 6.1.1.4'
H H 0.0000 0.0000 'International Tables Vol C Tables 4.2.6.8 and 6.1.1.4'
N N 0.0061 0.0033 'International Tables Vol C Tables 4.2.6.8 and 6.1.1.4'
O O 0.0106 0.0060 'International Tables Vol C Tables 4.2.6.8 and 6.1.1.4'
P P 0.1023 0.0942 'International Tables Vol C Tables 4.2.6.8 and 6.1.1.4'
S S 0.1246 0.1234 'International Tables Vol C Tables 4.2.6.8 and 6.1.1.4'
Au Au -2.0133 8.8022 'International Tables Vol C Tables 4.2.6.8 and 6.1.1.4'

loop_
_geom_angle_atom_site_label_1
_geom_angle_atom_site_label_2
_geom_angle_atom_site_label_3
_geom_angle
_geom_angle_site_symmetry_1
_geom_angle_site_symmetry_3
_geom_angle_publ_flag
S2 Au1 S2 180.0 2_656 . ?
S2 Au1 S1 89.08(7) 2_656 2_656 ?
S2 Au1 S1 90.92(7) . 2_656 ?
S2 Au1 S1 90.92(7) 2_656 . ?
S2 Au1 S1 89.08(7) . . ?
S1 Au1 S1 180.00(9) 2_656 . ?
S5 Au2 S5 180.00(10) 2_665 . ?
S5 Au2 S4 91.61(7) 2_665 2_665 ?
S5 Au2 S4 88.39(7) . 2_665 ?
S5 Au2 S4 88.39(7) 2_665 . ?
S5 Au2 S4 91.61(7) . . ?
S4 Au2 S4 180.0 2_665 . ?
C2 S1 Au1 102.0(3) . . ?
C1 S2 Au1 101.6(3) . . ?
C11 S3 C3 92.1(4) 2_656 . ?
C19 S4 Au2 101.6(3) . . ?
C28 S5 Au2 101.3(2) . . ?
C29 S6 C20 93.3(4) . . ?
N1 P1 C43 111.6(3) . . ?
N1 P1 C37 107.6(3) . . ?
C43 P1 C37 106.5(3) . . ?
N1 P1 C49 113.5(3) . . ?
C43 P1 C49 109.1(4) . . ?
C37 P1 C49 108.1(3) . . ?
N1 P2 C67 115.7(3) . . ?
N1 P2 C61 109.7(3) . . ?
C67 P2 C61 108.5(3) . . ?
N1 P2 C55 109.0(3) . . ?
C67 P2 C55 106.5(4) . . ?
C61 P2 C55 107.1(3) . . ?
C15 O1 C16 118.5(7) . . ?
C7 O2 C8 116.7(6) . . ?
C33 O3 C34 116.0(6) . . ?
C25' O4 C24 133.2(13) . . ?
C24 O4' C25 132.7(13) . . ?
P2 N1 P1 144.9(4) . . ?
C11 C1 C2 115.2(7) . 2_656 ?
C11 C1 S2 123.1(6) . . ?
C2 C1 S2 121.7(6) 2_656 . ?
C3 C2 C1 112.3(7) . 2_656 ?
C3 C2 S1 125.2(6) . . ?
C1 C2 S1 122.4(6) 2_656 . ?
C2 C3 C4 130.9(7) . . ?
C2 C3 S3 110.7(5) . . ?
C4 C3 S3 118.4(6) . . ?
C10 C4 C5 116.6(7) . . ?
C10 C4 C3 121.5(7) . . ?
C5 C4 C3 121.8(7) . . ?
C6 C5 C4 121.8(7) . . ?
C5 C6 C7 119.5(7) . . ?
C9 C7 O2 125.2(7) . . ?
C9 C7 C6 119.8(7) . . ?
O2 C7 C6 115.0(7) . . ?
C7 C9 C10 119.4(8) . . ?
C4 C10 C9 123.0(7) . . ?
C1 C11 C12 129.9(7) . . ?
C1 C11 S3 109.6(5) . 2_656 ?
C12 C11 S3 120.5(6) . 2_656 ?
C18 C12 C13 117.5(7) . . ?
C18 C12 C11 121.4(7) . . ?
C13 C12 C11 121.1(7) . . ?
C14 C13 C12 120.8(7) . . ?
C15 C14 C13 121.0(7) . . ?
C14 C15 O1 116.8(7) . . ?
C14 C15 C17 120.2(7) . . ?
O1 C15 C17 123.0(8) . . ?
C15 C17 C18 119.0(8) . . ?
C12 C18 C17 121.5(7) . . ?
C20 C19 C28 113.5(7) . . ?
C20 C19 S4 125.3(6) . . ?
C28 C19 S4 121.2(6) . . ?
C19 C20 C21 130.2(8) . . ?
C19 C20 S6 110.4(6) . . ?
C21 C20 S6 119.4(7) . . ?
C27 C21 C22 117.3(9) . . ?
C27 C21 C20 122.0(11) . . ?
C22 C21 C20 120.6(10) . . ?
C21 C22 C23 119.8(11) . . ?
C22 C23 C24 118.2(12) . . ?
C26 C24 O4' 104.7(12) . . ?
C26 C24 C23 123.6(10) . . ?
O4' C24 C23 131.7(13) . . ?
C26 C24 O4 136.2(12) . . ?
O4' C24 O4 31.6(6) . . ?
C23 C24 O4 100.2(11) . . ?
C24 C26 C27 117.3(12) . . ?
C26 C27 C21 123.7(12) . . ?
C29 C28 C19 112.2(6) . . ?
C29 C28 S5 125.3(6) . . ?
C19 C28 S5 122.5(5) . . ?
C28 C29 C30 129.4(7) . . ?
C28 C29 S6 110.5(6) . . ?
C30 C29 S6 120.0(5) . . ?
C31 C30 C36 116.7(7) . . ?
C31 C30 C29 121.8(7) . . ?
C36 C30 C29 121.4(7) . . ?
C30 C31 C32 122.1(7) . . ?
C33 C32 C31 120.0(7) . . ?
C32 C33 O3 124.9(7) . . ?
C32 C33 C35 120.1(7) . . ?
O3 C33 C35 115.0(7) . . ?
C36 C35 C33 119.1(7) . . ?
C35 C36 C30 121.9(7) . . ?
C42 C37 C38 118.6(7) . . ?
C42 C37 P1 122.5(6) . . ?
C38 C37 P1 118.9(5) . . ?
C39 C38 C37 119.7(7) . . ?
C38 C39 C40 120.9(8) . . ?
C39 C40 C41 119.7(7) . . ?
C42 C41 C40 120.6(7) . . ?
C41 C42 C37 120.5(7) . . ?
C44 C43 C48 117.7(7) . . ?
C44 C43 P1 120.2(6) . . ?
C48 C43 P1 122.1(6) . . ?
C45 C44 C43 121.3(8) . . ?
C44 C45 C46 120.2(8) . . ?
C47 C46 C45 119.7(8) . . ?
C48 C47 C46 120.5(8) . . ?
C47 C48 C43 120.5(8) . . ?
C54 C49 C50 119.1(7) . . ?
C54 C49 P1 120.2(6) . . ?
C50 C49 P1 120.3(6) . . ?
C51 C50 C49 120.3(8) . . ?
C52 C51 C50 119.4(8) . . ?
C53 C52 C51 121.2(8) . . ?
C52 C53 C54 119.9(8) . . ?
C49 C54 C53 120.1(8) . . ?
C60 C55 C56 120.7(7) . . ?
C60 C55 P2 121.1(6) . . ?
C56 C55 P2 118.2(6) . . ?
C57 C56 C55 118.7(8) . . ?
C58 C57 C56 120.5(8) . . ?
C57 C58 C59 120.1(8) . . ?
C60 C59 C58 120.6(8) . . ?
C55 C60 C59 119.3(8) . . ?
C62 C61 C66 119.4(7) . . ?
C62 C61 P2 119.5(5) . . ?
C66 C61 P2 121.0(6) . . ?
C61 C62 C63 119.9(7) . . ?
C64 C63 C62 120.2(8) . . ?
C65 C64 C63 120.2(7) . . ?
C64 C65 C66 121.0(7) . . ?
C65 C66 C61 119.4(7) . . ?
C72 C67 C68 119.5(7) . . ?
C72 C67 P2 122.6(6) . . ?
C68 C67 P2 117.9(6) . . ?
C69 C68 C67 119.7(8) . . ?
C70 C69 C68 120.2(9) . . ?
C69 C70 C71 120.2(9) . . ?
C70 C71 C72 119.4(9) . . ?
C67 C72 C71 121.0(8) . . ?

loop_
_geom_bond_atom_site_label_1
_geom_bond_atom_site_label_2
_geom_bond_distance
_geom_bond_site_symmetry_2
_geom_bond_publ_flag
Au1 S2 2.302(2) 2_656 ?
Au1 S2 2.302(2) . ?
Au1 S1 2.3055(19) 2_656 ?
Au1 S1 2.3055(19) . ?
Au2 S5 2.3064(19) 2_665 ?
Au2 S5 2.3064(19) . ?
Au2 S4 2.3151(19) 2_665 ?
Au2 S4 2.3151(19) . ?
S1 C2 1.756(8) . ?
S2 C1 1.777(7) . ?
S3 C11 1.740(7) 2_656 ?
S3 C3 1.742(7) . ?
S4 C19 1.760(8) . ?
S5 C28 1.753(7) . ?
S6 C29 1.730(7) . ?
S6 C20 1.734(8) . ?
P1 N1 1.579(6) . ?
P1 C43 1.782(8) . ?
P1 C37 1.787(7) . ?
P1 C49 1.792(7) . ?
P2 N1 1.574(6) . ?
P2 C67 1.794(7) . ?
P2 C61 1.801(7) . ?
P2 C55 1.809(7) . ?
O1 C15 1.374(9) . ?
O1 C16 1.421(11) . ?
O2 C7 1.383(8) . ?
O2 C8 1.419(8) . ?
O3 C33 1.374(8) . ?
O3 C34 1.445(9) . ?
O4 C25' 1.458(19) . ?
O4 C24 1.533(17) . ?
O4' C24 1.395(16) . ?
O4' C25 1.426(19) . ?
C1 C11 1.356(10) . ?
C1 C2 1.408(10) 2_656 ?
C2 C3 1.367(10) . ?
C2 C1 1.408(10) 2_656 ?
C3 C4 1.499(10) . ?
C4 C10 1.369(10) . ?
C4 C5 1.393(10) . ?
C5 C6 1.381(10) . ?
C6 C7 1.393(10) . ?
C7 C9 1.363(10) . ?
C9 C10 1.386(11) . ?
C11 C12 1.479(10) . ?
C11 S3 1.740(7) 2_656 ?
C12 C18 1.392(10) . ?
C12 C13 1.399(10) . ?
C13 C14 1.383(10) . ?
C14 C15 1.361(11) . ?
C15 C17 1.389(12) . ?
C17 C18 1.400(11) . ?
C19 C20 1.355(10) . ?
C19 C28 1.461(10) . ?
C20 C21 1.464(11) . ?
C21 C27 1.382(14) . ?
C21 C22 1.402(15) . ?
C22 C23 1.403(12) . ?
C23 C24 1.378(15) . ?
C24 C26 1.342(16) . ?
C26 C27 1.370(12) . ?
C28 C29 1.373(10) . ?
C29 C30 1.472(10) . ?
C30 C31 1.375(10) . ?
C30 C36 1.391(10) . ?
C31 C32 1.377(10) . ?
C32 C33 1.353(10) . ?
C33 C35 1.383(10) . ?
C35 C36 1.378(10) . ?
C37 C42 1.409(10) . ?
C37 C38 1.411(10) . ?
C38 C39 1.383(10) . ?
C39 C40 1.384(11) . ?
C40 C41 1.386(11) . ?
C41 C42 1.372(10) . ?
C43 C44 1.399(10) . ?
C43 C48 1.408(11) . ?
C44 C45 1.358(11) . ?
C45 C46 1.385(12) . ?
C46 C47 1.378(11) . ?
C47 C48 1.367(11) . ?
C49 C54 1.386(10) . ?
C49 C50 1.397(10) . ?
C50 C51 1.386(11) . ?
C51 C52 1.371(12) . ?
C52 C53 1.368(12) . ?
C53 C54 1.388(11) . ?
C55 C60 1.374(10) . ?
C55 C56 1.406(10) . ?
C56 C57 1.382(10) . ?
C57 C58 1.367(11) . ?
C58 C59 1.388(11) . ?
C59 C60 1.372(11) . ?
C61 C62 1.374(10) . ?
C61 C66 1.411(10) . ?
C62 C63 1.386(10) . ?
C63 C64 1.382(10) . ?
C64 C65 1.354(11) . ?
C65 C66 1.375(10) . ?
C67 C72 1.360(10) . ?
C67 C68 1.406(11) . ?
C68 C69 1.381(11) . ?
C69 C70 1.377(12) . ?
C70 C71 1.385(13) . ?
C71 C72 1.390(12) . ?

loop_
_platon_squeeze_void_nr
_platon_squeeze_void_average_x
_platon_squeeze_void_average_y
_platon_squeeze_void_average_z
_platon_squeeze_void_volume
_platon_squeeze_void_count_electrons
1 0.000 0.500 0.000 106.0 38.7
